data_7701836
loop_
_publ_author_name
'Ding, Yazhou'
'Ma, Qiang-Qiang'
'Kang, Jiaxin'
'Zhang, Jie'
'Li, Shujun'
'Chen, Xuenian'

_publ_section_title
;
 Palladium(II) complexes supported by PBP and POCOP pincer ligands:
 comparison of structure, property and catalytic activity
;
_journal_name_full 'Dalton Transactions'
_journal_paper_doi 10.1039/C9DT03954F
_journal_year 2019
_chemical_formula_moiety 'C24 H44 B Cl N2 P2 Pd, C H2 Cl2, C3 H7'
_chemical_formula_sum 'C28 H53 B Cl3 N2 P2 Pd'
_chemical_formula_weight 703.22
_chemical_name_systematic tBu-PBP-Pd-Cl
_space_group_crystal_system monoclinic
_space_group_IT_number 14
_space_group_name_Hall '-P 2yn'
_space_group_name_H-M_alt 'P 1 21/n 1'
_atom_sites_solution_hydrogens geom
_atom_sites_solution_primary iterative
_audit_creation_date 2019-09-23
_audit_creation_method
;
Olex2 1.2
(compiled 2018.05.29 svn.r3508 for OlexSys, GUI svn.r5506)
;
_audit_update_record
;
2019-10-06 deposited with the CCDC.	2019-11-05 downloaded from the CCDC.
;
_cell_angle_alpha 90
_cell_angle_beta 93.997(2)
_cell_angle_gamma 90
_cell_formula_units_Z 4
_cell_length_a 8.1561(2)
_cell_length_b 30.3997(7)
_cell_length_c 14.3424(3)
_cell_measurement_reflns_used 12921
_cell_measurement_temperature 289.00(10)
_cell_measurement_theta_max 28.3440
_cell_measurement_theta_min 3.9650
_cell_volume 3547.45(14)
_computing_cell_refinement 'CrysAlisPro 1.171.39.35c (Rigaku OD, 2017)'
_computing_data_collection 'CrysAlisPro 1.171.39.35c (Rigaku OD, 2017)'
_computing_data_reduction 'CrysAlisPro 1.171.39.35c (Rigaku OD, 2017)'
_computing_molecular_graphics 'Olex2 (Dolomanov et al., 2009)'
_computing_publication_material 'Olex2 (Dolomanov et al., 2009)'
_computing_structure_refinement 'ShelXL (Sheldrick, 2015)'
_computing_structure_solution 'olex2.solve (Bourhis et al., 2015)'
_diffrn_ambient_environment air
_diffrn_ambient_temperature 289.00(10)
_diffrn_detector 'CCD plate'
_diffrn_detector_area_resol_mean 8.0528
_diffrn_detector_type EosS2
_diffrn_measured_fraction_theta_full 0.997
_diffrn_measured_fraction_theta_max 0.905
_diffrn_measurement_details
;
List of Runs (angles in degrees, time in seconds):

  # Type    Start    End  Width  t~exp~   \w     \q     \k     \f   Frames
#--------------------------------------------------------------------------
  1  \w    -53.00  35.00   1.00    7.49    --   15.98 -38.00-120.00   88
  2  \w    -20.00  55.00   1.00    7.49    --   15.98 -99.00 -60.00   75
  3  \w     -3.00  85.00   1.00    7.49    --   15.98  38.00 150.00   88
  4  \w    -55.00  45.00   1.00    7.49    --   15.98 -19.00 -30.00  100
  5  \w    -13.00  87.00   1.00    7.49    --   15.98  19.00  60.00  100
;
_diffrn_measurement_device 'four-circle diffractometer'
_diffrn_measurement_device_type 'SuperNova, Dual, Cu at home/near, EosS2'
_diffrn_measurement_method '\w scans'
_diffrn_orient_matrix_type 'CrysAlisPro convention (1999,Acta A55,543-557)'
_diffrn_orient_matrix_UB_11 -0.0402950000
_diffrn_orient_matrix_UB_12 0.0012194000
_diffrn_orient_matrix_UB_13 -0.0453815000
_diffrn_orient_matrix_UB_21 -0.0563305000
_diffrn_orient_matrix_UB_22 0.0154838000
_diffrn_orient_matrix_UB_23 0.0164092000
_diffrn_orient_matrix_UB_31 0.0529202000
_diffrn_orient_matrix_UB_32 0.0174107000
_diffrn_orient_matrix_UB_33 -0.0114010000
_diffrn_radiation_monochromator mirror
_diffrn_radiation_probe x-ray
_diffrn_radiation_type MoK\a
_diffrn_radiation_wavelength 0.71073
_diffrn_reflns_av_R_equivalents 0.0428
_diffrn_reflns_av_unetI/netI 0.0463
_diffrn_reflns_Laue_measured_fraction_full 0.997
_diffrn_reflns_Laue_measured_fraction_max 0.905
_diffrn_reflns_limit_h_max 11
_diffrn_reflns_limit_h_min -10
_diffrn_reflns_limit_k_max 39
_diffrn_reflns_limit_k_min -40
_diffrn_reflns_limit_l_max 17
_diffrn_reflns_limit_l_min -18
_diffrn_reflns_number 35003
_diffrn_reflns_point_group_measured_fraction_full 0.997
_diffrn_reflns_point_group_measured_fraction_max 0.905
_diffrn_reflns_theta_full 25.242
_diffrn_reflns_theta_max 29.063
_diffrn_reflns_theta_min 3.441
_diffrn_source 'micro-focus sealed X-ray tube'
_diffrn_source_type 'SuperNova (Mo) X-ray Source'
_exptl_absorpt_coefficient_mu 0.859
_exptl_absorpt_correction_T_max 1.00000
_exptl_absorpt_correction_T_min 0.78991
_exptl_absorpt_correction_type multi-scan
_exptl_absorpt_process_details
;
CrysAlisPro 1.171.39.35c (Rigaku Oxford Diffraction, 2017)
Empirical absorption correction using spherical harmonics,
 implemented in SCALE3 ABSPACK scaling algorithm.
;
_exptl_crystal_colour 'clear light colourless'
_exptl_crystal_colour_lustre clear
_exptl_crystal_colour_modifier light
_exptl_crystal_colour_primary colourless
_exptl_crystal_density_diffrn 1.317
_exptl_crystal_description block
_exptl_crystal_F_000 1468
_exptl_crystal_size_max 0.22
_exptl_crystal_size_mid 0.15
_exptl_crystal_size_min 0.121
_refine_diff_density_max 0.726
_refine_diff_density_min -0.936
_refine_diff_density_rms 0.081
_refine_ls_extinction_method none
_refine_ls_goodness_of_fit_ref 1.128
_refine_ls_hydrogen_treatment constr
_refine_ls_matrix_type full
_refine_ls_number_parameters 347
_refine_ls_number_reflns 8576
_refine_ls_number_restraints 30
_refine_ls_restrained_S_all 1.135
_refine_ls_R_factor_all 0.0824
_refine_ls_R_factor_gt 0.0605
_refine_ls_shift/su_max 0.001
_refine_ls_shift/su_mean 0.000
_refine_ls_structure_factor_coef Fsqd
_refine_ls_weighting_details 'w=1/[\s^2^(Fo^2^)+(0.0342P)^2^+7.5337P] where P=(Fo^2^+2Fc^2^)/3'
_refine_ls_weighting_scheme calc
_refine_ls_wR_factor_gt 0.1235
_refine_ls_wR_factor_ref 0.1326
_reflns_Friedel_coverage 0.000
_reflns_number_gt 6708
_reflns_number_total 8576
_reflns_threshold_expression 'I > 2\s(I)'
_cod_data_source_file c9dt03954f2.cif
_cod_data_source_block pbp-pdcl-mq
_cod_original_sg_symbol_H-M 'P 21/n'
_cod_database_code 7701836
_shelx_shelxl_version_number 2016/6
_chemical_oxdiff_formula 'C1 H1 N1 P1 B1 Pd1 Cl1'
_shelx_space_group_comment
;
The symmetry employed for this shelxl refinement is uniquely defined
by the following loop, which should always be used as a source of
symmetry information in preference to the above space-group names.
They are only intended as comments.
;
_shelx_estimated_absorpt_t_max 0.903
_shelx_estimated_absorpt_t_min 0.834
_reflns_odcompleteness_completeness 99.70
_reflns_odcompleteness_iscentric 1
_reflns_odcompleteness_theta 26.32
_olex2_refinement_description
;
1. Fixed Uiso
 At 1.2 times of:
  All C(H) groups, All C(H,H) groups
 At 1.5 times of:
  All C(H,H,H) groups
2. Restrained distances
 C29-C30
 1.5 with sigma of 0.02
 C29-C31
 2.3 with sigma of 0.02
 C30-C31
 1.6 with sigma of 0.02
3. Rigid bond restraints
 C29, C31
 with sigma for 1-2 distances of 0.01 and sigma for 1-3 distances of 0.01
 C29, C30
 with sigma for 1-2 distances of 0.01 and sigma for 1-3 distances of 0.01
 C30, C31
 with sigma for 1-2 distances of 0.01 and sigma for 1-3 distances of 0.01
 C29, C30, C31
 with sigma for 1-2 distances of 0.01 and sigma for 1-3 distances of 0.01
4. Uiso/Uaniso restraints and constraints
C29 \\sim C30 \\sim C31: within 2A with sigma of 0.04 and sigma for terminal
atoms of 0.08
Uanis(C29) \\sim Ueq, Uanis(C30) \\sim Ueq: with sigma of 0.001 and sigma for
terminal atoms of 0.002
5.a Secondary CH2 refined with riding coordinates:
 C7(H7A,H7B), C8(H8A,H8B), C25(H25A,H25B), C29(H29A,H29B), C30(H30A,H30B)
5.b Aromatic/amide H refined with riding coordinates:
 C2(H2), C5(H5), C3(H3), C4(H4)
5.c Idealised Me refined as rotating group:
 C10(H10A,H10B,H10C), C23(H23A,H23B,H23C), C14(H14A,H14B,H14C), C19(H19A,H19B,
 H19C), C20(H20A,H20B,H20C), C18(H18A,H18B,H18C), C22(H22A,H22B,H22C), C24(H24A,
 H24B,H24C), C11(H11A,H11B,H11C), C12(H12A,H12B,H12C), C16(H16A,H16B,H16C),
 C15(H15A,H15B,H15C), C31(H31A,H31B,H31C)
;
_olex2_submission_special_instructions 'No special instructions were received'
_oxdiff_exptl_absorpt_empirical_details
;
Empirical correction (ABSPACK) includes:
- Absorption correction using spherical harmonics
- Frame scaling
;
_oxdiff_exptl_absorpt_empirical_full_max 1.460
_oxdiff_exptl_absorpt_empirical_full_min 0.642

loop_
_space_group_symop_operation_xyz
'x, y, z'
'-x+1/2, y+1/2, -z+1/2'
'-x, -y, -z'
'x-1/2, -y-1/2, z-1/2'

loop_
_atom_site_label
_atom_site_type_symbol
_atom_site_fract_x
_atom_site_fract_y
_atom_site_fract_z
_atom_site_U_iso_or_equiv
_atom_site_adp_type
_atom_site_occupancy
_atom_site_site_symmetry_order
_atom_site_calc_flag
_atom_site_refinement_flags_posn
_atom_site_refinement_flags_adp
Pd1 Pd 0.45522(4) 0.31210(2) 0.26073(2) 0.03595(10) Uani 1 1 d . .
P2 P 0.35123(13) 0.25379(4) 0.34493(7) 0.0363(2) Uani 1 1 d . .
P1 P 0.52031(13) 0.38521(4) 0.23201(8) 0.0369(2) Uani 1 1 d . .
Cl1 Cl 0.58866(19) 0.27338(4) 0.13722(9) 0.0679(4) Uani 1 1 d . .
Cl3 Cl 0.4403(5) 0.43063(11) 0.7781(2) 0.1783(13) Uani 1 1 d . .
N2 N 0.2568(5) 0.32466(12) 0.4315(2) 0.0431(9) Uani 1 1 d . .
Cl2 Cl 0.5826(5) 0.45835(13) 0.6067(3) 0.2061(17) Uani 1 1 d . .
N1 N 0.3145(4) 0.38985(11) 0.3640(2) 0.0431(9) Uani 1 1 d . .
C6 C 0.1879(5) 0.35791(15) 0.4819(3) 0.0437(10) Uani 1 1 d . .
C1 C 0.2232(5) 0.39863(15) 0.4401(3) 0.0440(10) Uani 1 1 d . .
C7 C 0.3845(6) 0.42026(15) 0.3010(4) 0.0536(12) Uani 1 1 d . .
H7A H 0.447568 0.442858 0.335076 0.064 Uiso 1 1 calc R .
H7B H 0.299419 0.434169 0.260511 0.064 Uiso 1 1 calc R .
C9 C 0.4789(7) 0.40533(16) 0.1099(3) 0.0579(13) Uani 1 1 d . .
C2 C 0.1673(6) 0.43736(17) 0.4756(4) 0.0549(12) Uani 1 1 d . .
H2 H 0.189088 0.464187 0.447858 0.066 Uiso 1 1 calc R .
C21 C 0.5128(6) 0.21655(16) 0.4003(3) 0.0503(11) Uani 1 1 d . .
C17 C 0.1772(5) 0.22380(16) 0.2813(3) 0.0492(11) Uani 1 1 d . .
B1 B 0.3373(6) 0.34347(16) 0.3560(3) 0.0396(11) Uani 1 1 d . .
C5 C 0.0978(6) 0.35613(18) 0.5602(3) 0.0558(13) Uani 1 1 d . .
H5 H 0.075301 0.329435 0.588316 0.067 Uiso 1 1 calc R .
C8 C 0.2557(7) 0.27786(15) 0.4480(3) 0.0556(13) Uani 1 1 d . .
H8A H 0.144294 0.267171 0.451708 0.067 Uiso 1 1 calc R .
H8B H 0.319324 0.270564 0.505576 0.067 Uiso 1 1 calc R .
C13 C 0.7324(6) 0.39890(18) 0.2828(4) 0.0606(13) Uani 1 1 d . .
C3 C 0.0763(7) 0.43526(19) 0.5549(4) 0.0660(15) Uani 1 1 d . .
H3 H 0.038338 0.461096 0.580601 0.079 Uiso 1 1 calc R .
C4 C 0.0424(7) 0.3954(2) 0.5953(4) 0.0664(15) Uani 1 1 d . .
H4 H -0.019227 0.394947 0.647435 0.080 Uiso 1 1 calc R .
C10 C 0.4752(8) 0.45534(17) 0.0986(4) 0.0698(16) Uani 1 1 d . .
H10A H 0.395836 0.467577 0.137673 0.105 Uiso 1 1 calc GR .
H10B H 0.445594 0.462666 0.034564 0.105 Uiso 1 1 calc GR .
H10C H 0.581884 0.467171 0.116637 0.105 Uiso 1 1 calc GR .
C23 C 0.4518(7) 0.1868(2) 0.4765(4) 0.0733(17) Uani 1 1 d . .
H23A H 0.403158 0.204433 0.522691 0.110 Uiso 1 1 calc GR .
H23B H 0.542707 0.170548 0.505382 0.110 Uiso 1 1 calc GR .
H23C H 0.371402 0.166657 0.449242 0.110 Uiso 1 1 calc GR .
C14 C 0.7841(7) 0.44618(19) 0.2727(5) 0.0780(18) Uani 1 1 d . .
H14A H 0.791210 0.452941 0.207719 0.117 Uiso 1 1 calc GR .
H14B H 0.889391 0.450617 0.305530 0.117 Uiso 1 1 calc GR .
H14C H 0.704462 0.465093 0.298419 0.117 Uiso 1 1 calc GR .
C19 C 0.0962(7) 0.18898(18) 0.3382(4) 0.0682(15) Uani 1 1 d . .
H19A H 0.172729 0.165576 0.352780 0.102 Uiso 1 1 calc GR .
H19B H 0.001500 0.177510 0.302725 0.102 Uiso 1 1 calc GR .
H19C H 0.062943 0.201795 0.395065 0.102 Uiso 1 1 calc GR .
C20 C 0.2359(8) 0.2030(2) 0.1921(4) 0.0750(17) Uani 1 1 d . .
H20A H 0.294671 0.224457 0.158518 0.112 Uiso 1 1 calc GR .
H20B H 0.142625 0.192786 0.153536 0.112 Uiso 1 1 calc GR .
H20C H 0.307020 0.178591 0.208475 0.112 Uiso 1 1 calc GR .
C18 C 0.0503(7) 0.2594(2) 0.2536(5) 0.090(2) Uani 1 1 d . .
H18A H 0.017986 0.273998 0.308724 0.135 Uiso 1 1 calc GR .
H18B H -0.044217 0.246060 0.221432 0.135 Uiso 1 1 calc GR .
H18C H 0.097621 0.280351 0.213265 0.135 Uiso 1 1 calc GR .
C22 C 0.5884(7) 0.1886(2) 0.3268(4) 0.0777(18) Uani 1 1 d . .
H22A H 0.510105 0.167034 0.303300 0.117 Uiso 1 1 calc GR .
H22B H 0.684553 0.174075 0.354158 0.117 Uiso 1 1 calc GR .
H22C H 0.618386 0.207067 0.276379 0.117 Uiso 1 1 calc GR .
C24 C 0.6470(8) 0.2475(2) 0.4429(5) 0.093(2) Uani 1 1 d . .
H24A H 0.696363 0.263059 0.393814 0.139 Uiso 1 1 calc GR .
H24B H 0.729418 0.230577 0.477922 0.139 Uiso 1 1 calc GR .
H24C H 0.598963 0.268178 0.483636 0.139 Uiso 1 1 calc GR .
C11 C 0.3134(10) 0.3864(2) 0.0782(5) 0.116(3) Uani 1 1 d . .
H11A H 0.319293 0.354837 0.079400 0.173 Uiso 1 1 calc GR .
H11B H 0.282625 0.396090 0.015745 0.173 Uiso 1 1 calc GR .
H11C H 0.232865 0.396130 0.119368 0.173 Uiso 1 1 calc GR .
C12 C 0.6118(11) 0.3872(2) 0.0483(4) 0.105(3) Uani 1 1 d . .
H12A H 0.713492 0.402441 0.062889 0.158 Uiso 1 1 calc GR .
H12B H 0.577416 0.391569 -0.016378 0.158 Uiso 1 1 calc GR .
H12C H 0.627053 0.356355 0.060310 0.158 Uiso 1 1 calc GR .
C16 C 0.7308(9) 0.3881(3) 0.3871(5) 0.112(3) Uani 1 1 d . .
H16A H 0.663135 0.409044 0.416678 0.167 Uiso 1 1 calc GR .
H16B H 0.840759 0.389438 0.415534 0.167 Uiso 1 1 calc GR .
H16C H 0.687305 0.359056 0.394543 0.167 Uiso 1 1 calc GR .
C15 C 0.8548(7) 0.3685(3) 0.2405(7) 0.117(3) Uani 1 1 d . .
H15A H 0.822739 0.338471 0.249327 0.176 Uiso 1 1 calc GR .
H15B H 0.962228 0.373263 0.270592 0.176 Uiso 1 1 calc GR .
H15C H 0.857010 0.374478 0.174891 0.176 Uiso 1 1 calc GR .
C25 C 0.4934(15) 0.4165(3) 0.6621(7) 0.163(5) Uani 1 1 d . .
H25A H 0.568040 0.391636 0.665842 0.196 Uiso 1 1 calc R .
H25B H 0.394723 0.407556 0.625335 0.196 Uiso 1 1 calc R .
C29 C 0.9900(19) 0.5045(5) 0.0460(8) 0.199(5) Uani 1 1 d D U
H29A H 1.026999 0.479171 0.082999 0.238 Uiso 1 1 calc R .
H29B H 0.873618 0.508224 0.053745 0.238 Uiso 1 1 calc R .
C30 C 1.0744(19) 0.5422(5) 0.0820(11) 0.216(5) Uani 1 1 d D U
H30A H 1.035986 0.567692 0.046254 0.260 Uiso 1 1 calc R .
H30B H 1.190746 0.538747 0.073857 0.260 Uiso 1 1 calc R .
C31 C 1.053(2) 0.5499(6) 0.1780(11) 0.274(9) Uani 1 1 d D U
H31A H 0.938891 0.555590 0.186122 0.412 Uiso 1 1 calc GR .
H31B H 1.117302 0.574864 0.199079 0.412 Uiso 1 1 calc GR .
H31C H 1.087633 0.524468 0.213835 0.412 Uiso 1 1 calc GR .

loop_
_atom_site_aniso_label
_atom_site_aniso_U_11
_atom_site_aniso_U_22
_atom_site_aniso_U_33
_atom_site_aniso_U_23
_atom_site_aniso_U_13
_atom_site_aniso_U_12
Pd1 0.04295(18) 0.03318(17) 0.03360(16) 0.00016(13) 0.01610(12) -0.00001(14)
P2 0.0414(6) 0.0345(6) 0.0348(5) 0.0035(4) 0.0145(4) 0.0029(4)
P1 0.0391(6) 0.0349(6) 0.0376(6) 0.0017(5) 0.0096(4) -0.0026(4)
Cl1 0.0970(10) 0.0500(7) 0.0630(8) -0.0105(6) 0.0514(8) -0.0049(7)
Cl3 0.243(4) 0.150(3) 0.139(3) -0.005(2) -0.007(2) 0.023(2)
N2 0.055(2) 0.040(2) 0.0371(19) 0.0001(15) 0.0215(17) 0.0038(17)
Cl2 0.193(3) 0.190(3) 0.241(4) -0.050(3) 0.050(3) -0.070(3)
N1 0.051(2) 0.0368(19) 0.044(2) -0.0023(16) 0.0215(17) 0.0011(16)
C6 0.047(2) 0.045(3) 0.040(2) -0.0073(19) 0.0149(19) 0.003(2)
C1 0.044(2) 0.046(3) 0.044(2) -0.009(2) 0.0148(19) 0.001(2)
C7 0.063(3) 0.038(2) 0.064(3) -0.002(2) 0.028(2) 0.002(2)
C9 0.083(4) 0.046(3) 0.044(3) 0.010(2) 0.002(3) -0.006(3)
C2 0.055(3) 0.050(3) 0.061(3) -0.013(2) 0.014(2) 0.002(2)
C21 0.048(3) 0.056(3) 0.048(3) 0.013(2) 0.005(2) 0.006(2)
C17 0.042(2) 0.050(3) 0.056(3) 0.009(2) 0.007(2) -0.005(2)
B1 0.043(3) 0.038(3) 0.040(3) -0.005(2) 0.012(2) 0.000(2)
C5 0.067(3) 0.060(3) 0.044(3) -0.006(2) 0.024(2) 0.002(3)
C8 0.078(3) 0.045(3) 0.048(3) 0.007(2) 0.036(3) 0.005(2)
C13 0.048(3) 0.058(3) 0.074(4) 0.000(3) -0.005(3) -0.007(2)
C3 0.072(3) 0.063(4) 0.065(3) -0.024(3) 0.024(3) 0.010(3)
C4 0.073(4) 0.076(4) 0.053(3) -0.016(3) 0.030(3) 0.005(3)
C10 0.089(4) 0.053(3) 0.068(4) 0.019(3) 0.011(3) 0.000(3)
C23 0.074(4) 0.079(4) 0.068(4) 0.039(3) 0.015(3) 0.025(3)
C14 0.065(4) 0.062(4) 0.106(5) -0.001(3) 0.002(3) -0.021(3)
C19 0.065(3) 0.059(3) 0.082(4) 0.008(3) 0.018(3) -0.015(3)
C20 0.078(4) 0.093(4) 0.054(3) -0.012(3) 0.004(3) -0.027(3)
C18 0.051(3) 0.085(5) 0.131(6) 0.035(4) -0.014(4) 0.005(3)
C22 0.069(4) 0.089(5) 0.077(4) 0.017(3) 0.019(3) 0.041(3)
C24 0.079(4) 0.108(6) 0.086(5) 0.025(4) -0.031(4) -0.014(4)
C11 0.143(7) 0.088(5) 0.105(6) 0.039(4) -0.074(5) -0.040(5)
C12 0.187(8) 0.078(5) 0.056(4) 0.012(3) 0.049(5) 0.028(5)
C16 0.109(6) 0.131(7) 0.087(5) 0.037(5) -0.052(4) -0.043(5)
C15 0.047(3) 0.098(6) 0.205(10) -0.045(6) 0.001(5) 0.007(3)
C25 0.233(12) 0.062(5) 0.177(10) -0.012(6) -0.110(9) -0.007(6)
C29 0.198(5) 0.199(5) 0.199(5) 0.0000(10) 0.0140(11) -0.0001(10)
C30 0.216(5) 0.216(5) 0.216(5) -0.0002(10) 0.0152(11) -0.0002(10)
C31 0.273(18) 0.31(2) 0.248(13) -0.098(14) 0.089(15) -0.021(16)

loop_
_atom_type_symbol
_atom_type_description
_atom_type_scat_dispersion_real
_atom_type_scat_dispersion_imag
_atom_type_scat_source
C C 0.0033 0.0016 'International Tables Vol C Tables 4.2.6.8 and 6.1.1.4'
H H 0.0000 0.0000 'International Tables Vol C Tables 4.2.6.8 and 6.1.1.4'
B B 0.0013 0.0007 'International Tables Vol C Tables 4.2.6.8 and 6.1.1.4'
Cl Cl 0.1484 0.1585 'International Tables Vol C Tables 4.2.6.8 and 6.1.1.4'
N N 0.0061 0.0033 'International Tables Vol C Tables 4.2.6.8 and 6.1.1.4'
P P 0.1023 0.0942 'International Tables Vol C Tables 4.2.6.8 and 6.1.1.4'
Pd Pd -0.9988 1.0072 'International Tables Vol C Tables 4.2.6.8 and 6.1.1.4'

loop_
_geom_angle_atom_site_label_1
_geom_angle_atom_site_label_2
_geom_angle_atom_site_label_3
_geom_angle
_geom_angle_site_symmetry_1
P2 Pd1 Cl1 101.83(4) .
P1 Pd1 P2 155.61(4) .
P1 Pd1 Cl1 102.29(4) .
B1 Pd1 P2 78.25(14) .
B1 Pd1 P1 77.84(14) .
B1 Pd1 Cl1 177.07(16) .
C21 P2 Pd1 114.08(15) .
C17 P2 Pd1 114.08(15) .
C17 P2 C21 113.6(2) .
C8 P2 Pd1 107.34(15) .
C8 P2 C21 102.8(2) .
C8 P2 C17 103.5(2) .
C7 P1 Pd1 107.44(15) .
C7 P1 C13 103.5(2) .
C9 P1 Pd1 116.81(17) .
C9 P1 C7 103.6(2) .
C9 P1 C13 113.2(2) .
C13 P1 Pd1 111.01(18) .
C6 N2 B1 109.2(4) .
C6 N2 C8 128.8(3) .
B1 N2 C8 122.0(3) .
C1 N1 C7 128.9(4) .
C1 N1 B1 109.4(3) .
B1 N1 C7 121.6(3) .
N2 C6 C1 108.4(3) .
N2 C6 C5 130.7(4) .
C5 C6 C1 120.9(4) .
N1 C1 C6 107.5(4) .
C2 C1 N1 131.8(4) .
C2 C1 C6 120.7(4) .
P1 C7 H7A 111.0 .
P1 C7 H7B 111.0 .
N1 C7 P1 104.0(3) .
N1 C7 H7A 111.0 .
N1 C7 H7B 111.0 .
H7A C7 H7B 109.0 .
C10 C9 P1 115.2(4) .
C10 C9 C12 107.7(5) .
C11 C9 P1 104.9(4) .
C11 C9 C10 109.7(5) .
C11 C9 C12 109.9(6) .
C12 C9 P1 109.3(4) .
C1 C2 H2 121.0 .
C1 C2 C3 118.0(5) .
C3 C2 H2 121.0 .
C23 C21 P2 114.0(3) .
C23 C21 C24 109.6(5) .
C22 C21 P2 110.6(3) .
C22 C21 C23 109.5(5) .
C22 C21 C24 107.8(5) .
C24 C21 P2 105.0(4) .
C19 C17 P2 115.0(4) .
C19 C17 C20 109.5(4) .
C19 C17 C18 108.7(4) .
C20 C17 P2 109.8(3) .
C18 C17 P2 105.0(4) .
C18 C17 C20 108.7(5) .
N2 B1 Pd1 127.3(3) .
N2 B1 N1 105.5(3) .
N1 B1 Pd1 127.3(3) .
C6 C5 H5 121.1 .
C4 C5 C6 117.8(5) .
C4 C5 H5 121.1 .
P2 C8 H8A 110.9 .
P2 C8 H8B 110.9 .
N2 C8 P2 104.4(3) .
N2 C8 H8A 110.9 .
N2 C8 H8B 110.9 .
H8A C8 H8B 108.9 .
C14 C13 P1 115.5(4) .
C14 C13 C16 108.6(5) .
C14 C13 C15 110.3(5) .
C16 C13 P1 105.1(4) .
C15 C13 P1 108.9(4) .
C15 C13 C16 108.1(6) .
C2 C3 H3 119.5 .
C4 C3 C2 120.9(5) .
C4 C3 H3 119.5 .
C5 C4 H4 119.2 .
C3 C4 C5 121.7(5) .
C3 C4 H4 119.2 .
C9 C10 H10A 109.5 .
C9 C10 H10B 109.5 .
C9 C10 H10C 109.5 .
H10A C10 H10B 109.5 .
H10A C10 H10C 109.5 .
H10B C10 H10C 109.5 .
C21 C23 H23A 109.5 .
C21 C23 H23B 109.5 .
C21 C23 H23C 109.5 .
H23A C23 H23B 109.5 .
H23A C23 H23C 109.5 .
H23B C23 H23C 109.5 .
C13 C14 H14A 109.5 .
C13 C14 H14B 109.5 .
C13 C14 H14C 109.5 .
H14A C14 H14B 109.5 .
H14A C14 H14C 109.5 .
H14B C14 H14C 109.5 .
C17 C19 H19A 109.5 .
C17 C19 H19B 109.5 .
C17 C19 H19C 109.5 .
H19A C19 H19B 109.5 .
H19A C19 H19C 109.5 .
H19B C19 H19C 109.5 .
C17 C20 H20A 109.5 .
C17 C20 H20B 109.5 .
C17 C20 H20C 109.5 .
H20A C20 H20B 109.5 .
H20A C20 H20C 109.5 .
H20B C20 H20C 109.5 .
C17 C18 H18A 109.5 .
C17 C18 H18B 109.5 .
C17 C18 H18C 109.5 .
H18A C18 H18B 109.5 .
H18A C18 H18C 109.5 .
H18B C18 H18C 109.5 .
C21 C22 H22A 109.5 .
C21 C22 H22B 109.5 .
C21 C22 H22C 109.5 .
H22A C22 H22B 109.5 .
H22A C22 H22C 109.5 .
H22B C22 H22C 109.5 .
C21 C24 H24A 109.5 .
C21 C24 H24B 109.5 .
C21 C24 H24C 109.5 .
H24A C24 H24B 109.5 .
H24A C24 H24C 109.5 .
H24B C24 H24C 109.5 .
C9 C11 H11A 109.5 .
C9 C11 H11B 109.5 .
C9 C11 H11C 109.5 .
H11A C11 H11B 109.5 .
H11A C11 H11C 109.5 .
H11B C11 H11C 109.5 .
C9 C12 H12A 109.5 .
C9 C12 H12B 109.5 .
C9 C12 H12C 109.5 .
H12A C12 H12B 109.5 .
H12A C12 H12C 109.5 .
H12B C12 H12C 109.5 .
C13 C16 H16A 109.5 .
C13 C16 H16B 109.5 .
C13 C16 H16C 109.5 .
H16A C16 H16B 109.5 .
H16A C16 H16C 109.5 .
H16B C16 H16C 109.5 .
C13 C15 H15A 109.5 .
C13 C15 H15B 109.5 .
C13 C15 H15C 109.5 .
H15A C15 H15B 109.5 .
H15A C15 H15C 109.5 .
H15B C15 H15C 109.5 .
Cl3 C25 H25A 108.9 .
Cl3 C25 H25B 108.9 .
Cl2 C25 Cl3 113.2(5) .
Cl2 C25 H25A 108.9 .
Cl2 C25 H25B 108.9 .
H25A C25 H25B 107.7 .
C29 C29 H29A 108.5 3_765
C29 C29 H29B 108.5 3_765
C29 C29 C30 115.1(18) 3_765
H29A C29 H29B 107.5 .
C30 C29 H29A 108.5 .
C30 C29 H29B 108.5 .
C29 C30 H30A 108.9 .
C29 C30 H30B 108.9 .
C29 C30 C31 113.4(12) .
H30A C30 H30B 107.7 .
C31 C30 H30A 108.9 .
C31 C30 H30B 108.9 .
C30 C31 H31A 109.5 .
C30 C31 H31B 109.5 .
C30 C31 H31C 109.5 .
H31A C31 H31B 109.5 .
H31A C31 H31C 109.5 .
H31B C31 H31C 109.5 .

loop_
_geom_bond_atom_site_label_1
_geom_bond_atom_site_label_2
_geom_bond_distance
_geom_bond_site_symmetry_2
Pd1 P2 2.3374(10) .
Pd1 P1 2.3282(11) .
Pd1 Cl1 2.4448(11) .
Pd1 B1 1.972(4) .
P2 C21 1.871(5) .
P2 C17 1.870(5) .
P2 C8 1.868(4) .
P1 C7 1.869(4) .
P1 C9 1.864(5) .
P1 C13 1.876(5) .
Cl3 C25 1.801(12) .
N2 C6 1.384(5) .
N2 B1 1.424(6) .
N2 C8 1.442(6) .
Cl2 C25 1.690(11) .
N1 C1 1.389(5) .
N1 C7 1.439(5) .
N1 B1 1.428(6) .
C6 C1 1.414(6) .
C6 C5 1.386(6) .
C1 C2 1.373(6) .
C7 H7A 0.9700 .
C7 H7B 0.9700 .
C9 C10 1.529(7) .
C9 C11 1.509(8) .
C9 C12 1.546(8) .
C2 H2 0.9300 .
C2 C3 1.402(7) .
C21 C23 1.528(7) .
C21 C22 1.518(7) .
C21 C24 1.537(8) .
C17 C19 1.516(6) .
C17 C20 1.534(7) .
C17 C18 1.530(7) .
C5 H5 0.9300 .
C5 C4 1.384(7) .
C8 H8A 0.9700 .
C8 H8B 0.9700 .
C13 C14 1.508(7) .
C13 C16 1.534(8) .
C13 C15 1.518(8) .
C3 H3 0.9300 .
C3 C4 1.379(8) .
C4 H4 0.9300 .
C10 H10A 0.9600 .
C10 H10B 0.9600 .
C10 H10C 0.9600 .
C23 H23A 0.9600 .
C23 H23B 0.9600 .
C23 H23C 0.9600 .
C14 H14A 0.9600 .
C14 H14B 0.9600 .
C14 H14C 0.9600 .
C19 H19A 0.9600 .
C19 H19B 0.9600 .
C19 H19C 0.9600 .
C20 H20A 0.9600 .
C20 H20B 0.9600 .
C20 H20C 0.9600 .
C18 H18A 0.9600 .
C18 H18B 0.9600 .
C18 H18C 0.9600 .
C22 H22A 0.9600 .
C22 H22B 0.9600 .
C22 H22C 0.9600 .
C24 H24A 0.9600 .
C24 H24B 0.9600 .
C24 H24C 0.9600 .
C11 H11A 0.9600 .
C11 H11B 0.9600 .
C11 H11C 0.9600 .
C12 H12A 0.9600 .
C12 H12B 0.9600 .
C12 H12C 0.9600 .
C16 H16A 0.9600 .
C16 H16B 0.9600 .
C16 H16C 0.9600 .
C15 H15A 0.9600 .
C15 H15B 0.9600 .
C15 H15C 0.9600 .
C25 H25A 0.9700 .
C25 H25B 0.9700 .
C29 C29 1.37(2) 3_765
C29 H29A 0.9700 .
C29 H29B 0.9700 .
C29 C30 1.416(13) .
C30 H30A 0.9700 .
C30 H30B 0.9700 .
C30 C31 1.420(13) .
C31 H31A 0.9600 .
C31 H31B 0.9600 .
C31 H31C 0.9600 .
